data_1542609
loop_
_publ_author_name
'Jardim, Guilherme A. M.'
'da Silva J\'unior, Eufr\^anio N.'
'Bower, John F.'

_publ_section_title
;
 Overcoming naphthoquinone deactivation: rhodium-catalyzed C-5 selective
 C--H iodination as a gateway to functionalized derivatives
;
_journal_issue 6
_journal_name_full 'Chem. Sci.'
_journal_page_first 3780
_journal_paper_doi 10.1039/C6SC00302H
_journal_volume 7
_journal_year 2016
_chemical_formula_moiety 'C12 H9 I O3'
_chemical_formula_sum 'C12 H9 I O3'
_chemical_formula_weight 328.09
_chemical_name_systematic
;
 ?
;
_space_group_crystal_system monoclinic
_space_group_IT_number 14
_space_group_name_Hall '-P 2ybc'
_space_group_name_H-M_alt 'P 1 21/c 1'
_symmetry_space_group_name_Hall '-P 2ybc'
_symmetry_space_group_name_H-M 'P 1 21/c 1'
_atom_sites_solution_hydrogens geom
_atom_sites_solution_primary iterative
_audit_creation_date 2015-08-20
_audit_creation_method
;
Olex2 1.2
(compiled 2015.01.26 svn.r3150 for OlexSys, GUI svn.r4998)
;
_audit_update_record
;
2015-12-10 deposited with the CCDC.
2016-02-19 downloaded from the CCDC.
;
_cell_angle_alpha 90
_cell_angle_beta 91.9216(12)
_cell_angle_gamma 90
_cell_formula_units_Z 8
_cell_length_a 17.2465(4)
_cell_length_b 16.7627(3)
_cell_length_c 7.5137(2)
_cell_measurement_reflns_used 9886
_cell_measurement_temperature 100
_cell_measurement_theta_max 27.92
_cell_measurement_theta_min 2.363
_cell_volume 2170.97(9)
_computing_cell_refinement 'SAINT v8.34A (Bruker, 2013)'
_computing_data_reduction 'SAINT v8.34A (Bruker, 2013)'
_computing_molecular_graphics 'Olex2 (Dolomanov et al., 2009)'
_computing_publication_material 'Olex2 (Dolomanov et al., 2009)'
_computing_structure_refinement 'ShelXL (Sheldrick, 2008)'
_computing_structure_solution
;
Superflip (Palatinus & Chapuis, 2007;Palatinus & van der Lee, 2008;
Palatinus et al., 2012)
;
_diffrn_ambient_temperature 100.0
_diffrn_detector 'Bruker Pt135 CCD area detector'
_diffrn_detector_type 'CCD area detector'
_diffrn_measured_fraction_theta_full 1.000
_diffrn_measured_fraction_theta_max 0.999
_diffrn_measurement_device 'Bruker Mircostar Rotating anode'
_diffrn_measurement_device_type 'Bruker APEX-II CCD'
_diffrn_measurement_method '\f and \w scans'
_diffrn_radiation_monochromator graphite
_diffrn_radiation_type MoK\a
_diffrn_radiation_wavelength 0.71073
_diffrn_reflns_av_R_equivalents 0.0347
_diffrn_reflns_av_unetI/netI 0.0201
_diffrn_reflns_Laue_measured_fraction_full 1.000
_diffrn_reflns_Laue_measured_fraction_max 0.999
_diffrn_reflns_limit_h_max 19
_diffrn_reflns_limit_h_min -22
_diffrn_reflns_limit_k_max 22
_diffrn_reflns_limit_k_min -22
_diffrn_reflns_limit_l_max 9
_diffrn_reflns_limit_l_min -9
_diffrn_reflns_number 38215
_diffrn_reflns_point_group_measured_fraction_full 1.000
_diffrn_reflns_point_group_measured_fraction_max 0.999
_diffrn_reflns_theta_full 25.242
_diffrn_reflns_theta_max 27.943
_diffrn_reflns_theta_min 1.181
_diffrn_source 'micro-focus rotating anode'
_diffrn_standards_number 0
_exptl_absorpt_coefficient_mu 2.937
_exptl_absorpt_correction_T_max 0.7456
_exptl_absorpt_correction_T_min 0.6278
_exptl_absorpt_correction_type multi-scan
_exptl_absorpt_process_details
;
SADABS-2014/4 (Bruker,2014/4) was used for absorption correction.
wR2(int) was 0.0582 before and 0.0448 after correction.
The Ratio of minimum to maximum transmission is 0.8420.
The \l/2 correction factor is 0.00150.
;
_exptl_crystal_colour 'clear red'
_exptl_crystal_colour_lustre clear
_exptl_crystal_colour_primary red
_exptl_crystal_density_diffrn 2.008
_exptl_crystal_description block
_exptl_crystal_F_000 1264
_exptl_crystal_size_max 0.379
_exptl_crystal_size_mid 0.154
_exptl_crystal_size_min 0.13
_refine_diff_density_max 1.181
_refine_diff_density_min -0.454
_refine_diff_density_rms 0.096
_refine_ls_extinction_method none
_refine_ls_goodness_of_fit_ref 1.029
_refine_ls_hydrogen_treatment constr
_refine_ls_matrix_type full
_refine_ls_number_parameters 293
_refine_ls_number_reflns 5196
_refine_ls_number_restraints 0
_refine_ls_restrained_S_all 1.029
_refine_ls_R_factor_all 0.0250
_refine_ls_R_factor_gt 0.0202
_refine_ls_shift/su_max 0.003
_refine_ls_shift/su_mean 0.000
_refine_ls_structure_factor_coef Fsqd
_refine_ls_weighting_details 'w=1/[\s^2^(Fo^2^)+(0.0270P)^2^+1.1381P] where P=(Fo^2^+2Fc^2^)/3'
_refine_ls_weighting_scheme calc
_refine_ls_wR_factor_gt 0.0472
_refine_ls_wR_factor_ref 0.0492
_reflns_Friedel_coverage 0.000
_reflns_number_gt 4674
_reflns_number_total 5196
_reflns_threshold_expression 'I > 2\s(I)'
_cod_data_source_file c6sc00302h2.cif
_cod_data_source_block gj107
_cod_depositor_comments 'Adding full bibliography for 1542604--1542615.cif.'
_cod_database_code 1542609
_shelxl_version_number 2013-4
_shelx_space_group_comment
;
The symmetry employed for this shelxl refinement is uniquely defined
by the following loop, which should always be used as a source of
symmetry information in preference to the above space-group names.
They are only intended as comments.
;
_olex2_refinement_description
;
1. Fixed Uiso
 At 1.2 times of:
  All C(H) groups
 At 1.5 times of:
  All C(H,H,H) groups
2.a Aromatic/amide H refined with riding coordinates:
 C2(H2), C3(H3), C9(H9), C14(H14), C15(H15), C21(H21)
2.b Idealised Me refined as rotating group:
 C11(H11A,H11B,H11C), C12(H12A,H12B,H12C), C23(H23A,H23B,H23C), C24(H24A,H24B,
 H24C)
;
_olex2_submission_special_instructions 'No special instructions were received'

loop_
_space_group_symop_operation_xyz
'x, y, z'
'-x, y+1/2, -z+1/2'
'-x, -y, -z'
'x, -y-1/2, z-1/2'

loop_
_atom_site_label
_atom_site_type_symbol
_atom_site_fract_x
_atom_site_fract_y
_atom_site_fract_z
_atom_site_U_iso_or_equiv
_atom_site_adp_type
_atom_site_occupancy
_atom_site_site_symmetry_order
_atom_site_calc_flag
_atom_site_refinement_flags_posn
C1 C 1.01282(12) 0.27014(13) 0.2320(3) 0.0122(4) Uani 1 1 d .
C2 C 1.01829(13) 0.18761(13) 0.2176(3) 0.0148(4) Uani 1 1 d .
H2 H 1.0639 0.1649 0.1714 0.018 Uiso 1 1 calc R
C3 C 0.95939(13) 0.13786(13) 0.2686(3) 0.0155(4) Uani 1 1 d .
H3 H 0.9645 0.0817 0.2573 0.019 Uiso 1 1 calc R
C4 C 0.89210(13) 0.17053(13) 0.3370(3) 0.0135(4) Uani 1 1 d .
C5 C 0.88351(12) 0.25433(13) 0.3478(3) 0.0124(4) Uani 1 1 d .
C6 C 0.94503(12) 0.30449(12) 0.2947(3) 0.0114(4) Uani 1 1 d .
C7 C 0.93644(13) 0.39299(13) 0.3086(3) 0.0144(4) Uani 1 1 d .
C8 C 0.86156(13) 0.42714(13) 0.3660(3) 0.0138(4) Uani 1 1 d .
C9 C 0.80528(13) 0.37789(13) 0.4146(3) 0.0157(4) Uani 1 1 d .
H9 H 0.7580 0.4008 0.4514 0.019 Uiso 1 1 calc R
C10 C 0.81178(13) 0.29041(13) 0.4148(3) 0.0143(4) Uani 1 1 d .
C11 C 0.84302(15) 0.03956(13) 0.3833(3) 0.0208(5) Uani 1 1 d .
H11A H 0.8474 0.0240 0.2584 0.031 Uiso 1 1 calc GR
H11B H 0.7981 0.0129 0.4334 0.031 Uiso 1 1 calc GR
H11C H 0.8902 0.0239 0.4506 0.031 Uiso 1 1 calc GR
C12 C 0.85564(14) 0.51592(13) 0.3719(3) 0.0189(5) Uani 1 1 d .
H12A H 0.8047 0.5312 0.4148 0.028 Uiso 1 1 calc GR
H12B H 0.8620 0.5377 0.2522 0.028 Uiso 1 1 calc GR
H12C H 0.8964 0.5372 0.4527 0.028 Uiso 1 1 calc GR
I1 I 1.11417(2) 0.32837(2) 0.15237(2) 0.01482(5) Uani 1 1 d .
O1 O 0.83329(10) 0.12394(9) 0.3944(2) 0.0201(4) Uani 1 1 d .
O2 O 0.98879(10) 0.43853(10) 0.2750(3) 0.0297(5) Uani 1 1 d .
O3 O 0.75824(10) 0.25132(10) 0.4713(3) 0.0233(4) Uani 1 1 d .
C13 C 0.50902(13) 0.36489(13) 0.7088(3) 0.0128(4) Uani 1 1 d .
C14 C 0.51738(13) 0.44762(13) 0.7119(3) 0.0149(4) Uani 1 1 d .
H14 H 0.5637 0.4705 0.6699 0.018 Uiso 1 1 calc R
C15 C 0.46059(13) 0.49716(13) 0.7742(3) 0.0152(4) Uani 1 1 d .
H15 H 0.4681 0.5533 0.7748 0.018 Uiso 1 1 calc R
C16 C 0.39201(12) 0.46463(13) 0.8363(3) 0.0129(4) Uani 1 1 d .
C17 C 0.38162(12) 0.38094(13) 0.8345(3) 0.0117(4) Uani 1 1 d .
C18 C 0.44119(13) 0.33064(12) 0.7706(3) 0.0116(4) Uani 1 1 d .
C19 C 0.42933(12) 0.24203(12) 0.7687(3) 0.0122(4) Uani 1 1 d .
C20 C 0.35876(13) 0.20802(13) 0.8482(3) 0.0131(4) Uani 1 1 d .
C21 C 0.30402(13) 0.25685(13) 0.9061(3) 0.0143(4) Uani 1 1 d .
H21 H 0.2588 0.2338 0.9535 0.017 Uiso 1 1 calc R
C22 C 0.30968(13) 0.34449(13) 0.9008(3) 0.0133(4) Uani 1 1 d .
C23 C 0.34757(14) 0.59564(13) 0.9037(3) 0.0178(5) Uani 1 1 d .
H23A H 0.3534 0.6151 0.7820 0.027 Uiso 1 1 calc GR
H23B H 0.3947 0.6076 0.9751 0.027 Uiso 1 1 calc GR
H23C H 0.3031 0.6220 0.9564 0.027 Uiso 1 1 calc GR
C24 C 0.35242(14) 0.11895(13) 0.8544(3) 0.0180(5) Uani 1 1 d .
H24A H 0.3928 0.0975 0.9358 0.027 Uiso 1 1 calc GR
H24B H 0.3590 0.0971 0.7349 0.027 Uiso 1 1 calc GR
H24C H 0.3013 0.1039 0.8965 0.027 Uiso 1 1 calc GR
I2 I 0.60698(2) 0.30705(2) 0.61029(2) 0.01412(5) Uani 1 1 d .
O4 O 0.33493(9) 0.51050(9) 0.9004(2) 0.0173(3) Uani 1 1 d .
O5 O 0.47534(10) 0.19664(9) 0.7023(2) 0.0200(4) Uani 1 1 d .
O6 O 0.25524(10) 0.38369(10) 0.9537(2) 0.0220(4) Uani 1 1 d .

loop_
_atom_site_aniso_label
_atom_site_aniso_U_11
_atom_site_aniso_U_22
_atom_site_aniso_U_33
_atom_site_aniso_U_23
_atom_site_aniso_U_13
_atom_site_aniso_U_12
C1 0.0110(10) 0.0120(10) 0.0138(11) 0.0017(8) 0.0024(8) -0.0008(8)
C2 0.0117(11) 0.0136(11) 0.0192(11) -0.0012(8) 0.0039(9) 0.0004(8)
C3 0.0175(11) 0.0105(10) 0.0186(11) -0.0009(8) 0.0032(9) -0.0004(8)
C4 0.0156(11) 0.0095(10) 0.0156(11) -0.0015(8) 0.0030(9) -0.0019(8)
C5 0.0115(10) 0.0108(10) 0.0150(11) -0.0005(8) 0.0009(8) -0.0005(8)
C6 0.0099(10) 0.0111(10) 0.0133(10) -0.0006(8) 0.0016(8) -0.0006(8)
C7 0.0143(11) 0.0114(10) 0.0177(11) 0.0003(8) 0.0020(9) -0.0003(8)
C8 0.0152(11) 0.0111(10) 0.0153(11) -0.0016(8) 0.0016(9) 0.0005(8)
C9 0.0125(11) 0.0137(11) 0.0209(12) -0.0015(8) 0.0039(9) 0.0023(8)
C10 0.0142(11) 0.0117(10) 0.0171(11) -0.0017(8) 0.0024(9) -0.0015(8)
C11 0.0242(13) 0.0097(10) 0.0290(13) -0.0011(9) 0.0089(11) -0.0040(9)
C12 0.0212(12) 0.0114(11) 0.0244(13) -0.0003(9) 0.0044(10) 0.0024(9)
I1 0.01037(7) 0.01257(7) 0.02178(8) 0.00034(5) 0.00417(6) -0.00118(5)
O1 0.0204(9) 0.0115(8) 0.0291(9) -0.0001(7) 0.0109(7) 0.0016(6)
O2 0.0218(10) 0.0115(8) 0.0570(13) 0.0000(8) 0.0189(9) -0.0025(7)
O3 0.0169(9) 0.0142(8) 0.0396(11) 0.0003(7) 0.0134(8) -0.0032(6)
C13 0.0125(10) 0.0118(10) 0.0144(10) -0.0006(8) 0.0043(8) 0.0025(8)
C14 0.0131(11) 0.0144(11) 0.0172(11) 0.0016(8) 0.0037(9) -0.0014(8)
C15 0.0177(11) 0.0081(10) 0.0200(11) 0.0010(8) 0.0024(9) 0.0002(8)
C16 0.0146(11) 0.0093(10) 0.0150(10) 0.0002(8) 0.0020(9) 0.0024(8)
C17 0.0121(10) 0.0108(10) 0.0124(10) -0.0005(8) 0.0031(8) -0.0008(8)
C18 0.0135(11) 0.0109(10) 0.0103(10) -0.0008(7) 0.0008(8) 0.0022(8)
C19 0.0119(10) 0.0111(10) 0.0135(11) 0.0004(8) 0.0007(8) 0.0008(8)
C20 0.0154(11) 0.0105(10) 0.0134(10) 0.0010(8) 0.0005(9) -0.0013(8)
C21 0.0132(11) 0.0117(10) 0.0182(11) 0.0015(8) 0.0026(9) -0.0027(8)
C22 0.0120(10) 0.0126(10) 0.0155(11) 0.0009(8) 0.0024(9) 0.0001(8)
C23 0.0217(12) 0.0084(10) 0.0235(12) -0.0031(8) 0.0042(10) 0.0022(8)
C24 0.0204(12) 0.0100(10) 0.0240(12) 0.0006(9) 0.0042(10) -0.0020(9)
I2 0.01300(8) 0.01161(7) 0.01818(8) 0.00061(5) 0.00709(5) 0.00192(5)
O4 0.0176(8) 0.0080(7) 0.0269(9) -0.0009(6) 0.0096(7) 0.0029(6)
O5 0.0182(9) 0.0106(8) 0.0317(10) -0.0031(7) 0.0075(7) 0.0011(6)
O6 0.0153(8) 0.0137(8) 0.0376(10) 0.0003(7) 0.0108(8) 0.0018(6)

loop_
_atom_type_symbol
_atom_type_description
_atom_type_scat_dispersion_real
_atom_type_scat_dispersion_imag
_atom_type_scat_source
C C 0.0033 0.0016 'International Tables Vol C Tables 4.2.6.8 and 6.1.1.4'
H H 0.0000 0.0000 'International Tables Vol C Tables 4.2.6.8 and 6.1.1.4'
I I -0.4742 1.8119 'International Tables Vol C Tables 4.2.6.8 and 6.1.1.4'
O O 0.0106 0.0060 'International Tables Vol C Tables 4.2.6.8 and 6.1.1.4'

loop_
_geom_angle_atom_site_label_1
_geom_angle_atom_site_label_2
_geom_angle_atom_site_label_3
_geom_angle
C2 C1 C6 119.7(2)
C2 C1 I1 112.32(15)
C6 C1 I1 128.00(16)
C1 C2 H2 119.1
C3 C2 C1 121.8(2)
C3 C2 H2 119.1
C2 C3 H3 120.2
C2 C3 C4 119.6(2)
C4 C3 H3 120.2
C3 C4 C5 120.0(2)
O1 C4 C3 121.92(19)
O1 C4 C5 118.07(19)
C4 C5 C6 119.38(19)
C4 C5 C10 121.02(19)
C6 C5 C10 119.60(19)
C1 C6 C5 119.41(19)
C1 C6 C7 121.19(19)
C5 C6 C7 119.40(19)
C8 C7 C6 119.37(19)
O2 C7 C6 122.2(2)
O2 C7 C8 118.4(2)
C7 C8 C12 116.92(19)
C9 C8 C7 119.2(2)
C9 C8 C12 123.9(2)
C8 C9 H9 117.9
C8 C9 C10 124.1(2)
C10 C9 H9 117.9
C9 C10 C5 118.14(19)
O3 C10 C5 123.4(2)
O3 C10 C9 118.5(2)
H11A C11 H11B 109.5
H11A C11 H11C 109.5
H11B C11 H11C 109.5
O1 C11 H11A 109.5
O1 C11 H11B 109.5
O1 C11 H11C 109.5
C8 C12 H12A 109.5
C8 C12 H12B 109.5
C8 C12 H12C 109.5
H12A C12 H12B 109.5
H12A C12 H12C 109.5
H12B C12 H12C 109.5
C4 O1 C11 117.36(18)
C14 C13 C18 119.38(19)
C14 C13 I2 112.36(16)
C18 C13 I2 128.25(16)
C13 C14 H14 119.0
C15 C14 C13 122.1(2)
C15 C14 H14 119.0
C14 C15 H15 120.1
C14 C15 C16 119.8(2)
C16 C15 H15 120.1
C15 C16 C17 119.51(19)
O4 C16 C15 122.17(19)
O4 C16 C17 118.32(19)
C16 C17 C18 119.84(19)
C16 C17 C22 120.83(19)
C18 C17 C22 119.33(19)
C13 C18 C17 119.36(19)
C13 C18 C19 121.32(19)
C17 C18 C19 119.32(19)
C20 C19 C18 119.30(18)
O5 C19 C18 122.1(2)
O5 C19 C20 118.57(19)
C19 C20 C24 117.14(19)
C21 C20 C19 119.6(2)
C21 C20 C24 123.3(2)
C20 C21 H21 118.1
C20 C21 C22 123.7(2)
C22 C21 H21 118.1
C21 C22 C17 118.47(19)
O6 C22 C17 123.2(2)
O6 C22 C21 118.35(19)
H23A C23 H23B 109.5
H23A C23 H23C 109.5
H23B C23 H23C 109.5
O4 C23 H23A 109.5
O4 C23 H23B 109.5
O4 C23 H23C 109.5
C20 C24 H24A 109.5
C20 C24 H24B 109.5
C20 C24 H24C 109.5
H24A C24 H24B 109.5
H24A C24 H24C 109.5
H24B C24 H24C 109.5
C16 O4 C23 117.23(17)

loop_
_geom_bond_atom_site_label_1
_geom_bond_atom_site_label_2
_geom_bond_distance
C1 C2 1.391(3)
C1 C6 1.399(3)
C1 I1 2.106(2)
C2 H2 0.9500
C2 C3 1.378(3)
C3 H3 0.9500
C3 C4 1.397(3)
C4 C5 1.415(3)
C4 O1 1.362(3)
C5 C6 1.421(3)
C5 C10 1.480(3)
C6 C7 1.495(3)
C7 C8 1.490(3)
C7 O2 1.215(3)
C8 C9 1.335(3)
C8 C12 1.492(3)
C9 H9 0.9500
C9 C10 1.471(3)
C10 O3 1.220(3)
C11 H11A 0.9800
C11 H11B 0.9800
C11 H11C 0.9800
C11 O1 1.427(3)
C12 H12A 0.9800
C12 H12B 0.9800
C12 H12C 0.9800
C13 C14 1.394(3)
C13 C18 1.396(3)
C13 I2 2.104(2)
C14 H14 0.9500
C14 C15 1.378(3)
C15 H15 0.9500
C15 C16 1.397(3)
C16 C17 1.414(3)
C16 O4 1.351(3)
C17 C18 1.425(3)
C17 C22 1.484(3)
C18 C19 1.499(3)
C19 C20 1.487(3)
C19 O5 1.218(3)
C20 C21 1.333(3)
C20 C24 1.498(3)
C21 H21 0.9500
C21 C22 1.473(3)
C22 O6 1.223(3)
C23 H23A 0.9800
C23 H23B 0.9800
C23 H23C 0.9800
C23 O4 1.444(3)
C24 H24A 0.9800
C24 H24B 0.9800
C24 H24C 0.9800

loop_
_geom_torsion_atom_site_label_1
_geom_torsion_atom_site_label_2
_geom_torsion_atom_site_label_3
_geom_torsion_atom_site_label_4
_geom_torsion
C1 C2 C3 C4 -0.1(4)
C1 C6 C7 C8 176.5(2)
C1 C6 C7 O2 -3.8(4)
C2 C1 C6 C5 1.8(3)
C2 C1 C6 C7 -178.8(2)
C2 C3 C4 C5 2.2(3)
C2 C3 C4 O1 -177.9(2)
C3 C4 C5 C6 -2.3(3)
C3 C4 C5 C10 178.2(2)
C3 C4 O1 C11 0.4(3)
C4 C5 C6 C1 0.3(3)
C4 C5 C6 C7 -179.1(2)
C4 C5 C10 C9 -177.2(2)
C4 C5 C10 O3 3.4(4)
C5 C4 O1 C11 -179.7(2)
C5 C6 C7 C8 -4.2(3)
C5 C6 C7 O2 175.6(2)
C6 C1 C2 C3 -2.0(4)
C6 C5 C10 C9 3.3(3)
C6 C5 C10 O3 -176.1(2)
C6 C7 C8 C9 4.2(3)
C6 C7 C8 C12 -178.2(2)
C7 C8 C9 C10 -0.4(4)
C8 C9 C10 C5 -3.4(3)
C8 C9 C10 O3 176.0(2)
C10 C5 C6 C1 179.8(2)
C10 C5 C6 C7 0.4(3)
C12 C8 C9 C10 -177.8(2)
I1 C1 C2 C3 177.77(18)
I1 C1 C6 C5 -177.86(16)
I1 C1 C6 C7 1.5(3)
O1 C4 C5 C6 177.8(2)
O1 C4 C5 C10 -1.7(3)
O2 C7 C8 C9 -175.6(2)
O2 C7 C8 C12 2.0(3)
C13 C14 C15 C16 -0.1(4)
C13 C18 C19 C20 175.5(2)
C13 C18 C19 O5 -5.3(3)
C14 C13 C18 C17 0.4(3)
C14 C13 C18 C19 179.6(2)
C14 C15 C16 C17 0.0(3)
C14 C15 C16 O4 179.3(2)
C15 C16 C17 C18 0.4(3)
C15 C16 C17 C22 179.6(2)
C15 C16 O4 C23 -0.4(3)
C16 C17 C18 C13 -0.6(3)
C16 C17 C18 C19 -179.8(2)
C16 C17 C22 C21 -176.3(2)
C16 C17 C22 O6 2.6(4)
C17 C16 O4 C23 178.9(2)
C17 C18 C19 C20 -5.3(3)
C17 C18 C19 O5 173.9(2)
C18 C13 C14 C15 -0.1(4)
C18 C17 C22 C21 2.9(3)
C18 C17 C22 O6 -178.2(2)
C18 C19 C20 C21 5.7(3)
C18 C19 C20 C24 -175.8(2)
C19 C20 C21 C22 -1.6(3)
C20 C21 C22 C17 -2.7(3)
C20 C21 C22 O6 178.3(2)
C22 C17 C18 C13 -179.8(2)
C22 C17 C18 C19 1.0(3)
C24 C20 C21 C22 179.9(2)
I2 C13 C14 C15 -178.99(18)
I2 C13 C18 C17 179.15(16)
I2 C13 C18 C19 -1.7(3)
O4 C16 C17 C18 -178.97(19)
O4 C16 C17 C22 0.2(3)
O5 C19 C20 C21 -173.6(2)
O5 C19 C20 C24 4.9(3)
